data_7135609
loop_
_publ_author_name
'Shrivastav, Akash'
'Bhattacharya, Subrato'

_publ_section_title
;
 iClick reaction of a Cu(II) azido complex having a Schiff base ligand.
;
_journal_issue 30
_journal_name_full 'Chemical communications (Cambridge, England)'
_journal_page_first 7750
_journal_page_last 7754
_journal_paper_doi 10.1039/d6cc00423g
_journal_volume 62
_journal_year 2026
_chemical_formula_moiety 'C38 H43 Cu2 N7 O6, H2 O'
_chemical_formula_sum 'C38 H45 Cu2 N7 O7'
_chemical_formula_weight 838.89
_space_group_crystal_system monoclinic
_space_group_IT_number 15
_space_group_name_Hall '-C 2yc'
_space_group_name_H-M_alt 'C 1 2/c 1'
_atom_sites_solution_hydrogens mixed
_atom_sites_solution_primary dual
_audit_creation_date 2025-12-25
_audit_creation_method
;
Olex2 1.5
(compiled 2025.07.13 svn.rb7424aed for OlexSys, GUI svn.r7314)
;
_audit_update_record
;
2026-01-21 deposited with the CCDC.	2026-03-10 downloaded from the CCDC.
;
_cell_angle_alpha 90
_cell_angle_beta 107.0650(10)
_cell_angle_gamma 90
_cell_formula_units_Z 8
_cell_length_a 32.5141(3)
_cell_length_b 13.80030(10)
_cell_length_c 19.1607(2)
_cell_measurement_reflns_used 32151
_cell_measurement_temperature 293(2)
_cell_measurement_theta_max 67.9530
_cell_measurement_theta_min 2.8210
_cell_volume 8218.96(14)
_computing_cell_refinement 'CrysAlisPro 1.171.43.143a (Rigaku OD, 2024)'
_computing_data_collection 'CrysAlisPro system (CCD 42.90a 64-bit (release 14-04-2023))'
_computing_data_reduction 'CrysAlisPro 1.171.43.143a (Rigaku OD, 2024)'
_computing_molecular_graphics 'Olex2 1.5 (Dolomanov et al., 2009)'
_computing_publication_material 'Olex2 1.5 (Dolomanov et al., 2009)'
_computing_structure_refinement 'SHELXL 2019/3 (Sheldrick, 2015)'
_computing_structure_solution 'SHELXT 2018/2 (Sheldrick, 2018)'
_diffrn_ambient_temperature 293(2)
_diffrn_detector 'Hybrid Pixel Array Detector'
_diffrn_detector_area_resol_mean 10.0000
_diffrn_detector_type HyPix3000
_diffrn_measured_fraction_theta_full 0.999
_diffrn_measured_fraction_theta_max 0.996
_diffrn_measurement_details
;
List of Runs (angles in degrees, time in seconds):

  # Type    Start    End  Width  t~exp~   \w     \q     \k     \f   Frames
#--------------------------------------------------------------------------
  1  \w    -74.00  32.00   0.50    0.20    --  -40.83  95.00 -98.00  212
  2  \w    -10.00  74.00   0.50    0.20    --   40.83 -95.00 152.00  168
  3  \w   -156.00 -83.00   0.50    0.82    --  -82.50 -95.00 152.00  146
  4  \w    -80.00  -9.00   0.50    0.82    --  -82.50  95.00 -98.00  142
  5  \w     23.00 106.00   0.50    0.82    --   96.04 -95.00 152.00  166
  6  \w    104.00 169.00   0.50    0.82    --   96.04  95.00 -98.00  130
  7  \w    -24.00  35.00   0.50    0.20    --  -40.83  11.00 -90.00  118
  8  \w    -28.00  31.00   0.50    0.20    --  -40.83  21.00  30.00  118
  9  \w   -109.00 -28.00   0.50    0.20    --  -40.83 -32.00 -30.00  162
 10  \w    -28.00  31.00   0.50    0.20    --  -40.83  21.00 -60.00  118
 11  \w     24.00 108.00   0.50    0.20    --   40.83  43.00 -60.00  168
 12  \w     41.00 100.00   0.50    0.20    --   40.83-138.00 150.00  118
 13  \w     14.00 110.00   0.50    0.20    --   40.83  77.00 -60.00  192
 14  \w    -35.00  24.00   0.50    0.20    --   40.83 -11.00  90.00  118
 15  \w    -47.00 -15.00   0.50    0.82    --  -82.50  42.00-150.00   64
 16  \w   -149.00 -63.00   0.50    0.82    --  -82.50 -50.00  60.00  172
 17  \w    -47.00 -15.00   0.50    0.82    --  -82.50  42.00 -60.00   64
 18  \w    -47.00 -15.00   0.50    0.82    --  -82.50  42.00  60.00   64
 19  \w    -47.00 -15.00   0.50    0.82    --  -82.50  42.00-120.00   64
 20  \w     32.00 110.00   0.50    0.82    --   96.04-117.00  30.00  156
 21  \w     28.00  68.00   0.50    0.82    --   96.04 -59.00  60.00   80
 22  \w     72.00 164.00   0.50    0.82    --   96.04  68.00-120.00  184
 23  \w     28.00  83.00   0.50    0.82    --   96.04 -68.00 -30.00  110
 24  \w    105.00 170.00   0.50    0.82    --   96.04  96.00 -60.00  130
 25  \w     99.00 160.00   0.50    0.82    --   96.04 117.00 -30.00  122
 26  \w     29.00  57.00   0.50    0.82    --   96.04 -50.00   0.00   56
 27  \w     28.00  83.00   0.50    0.82    --   96.04 -68.00-150.00  110
 28  \w     29.00  57.00   0.50    0.82    --   96.04 -50.00 150.00   56
 29  \w     69.00 165.00   0.50    0.82    --   96.04  77.00 -90.00  192
 30  \w     28.00  68.00   0.50    0.82    --   96.04 -59.00-150.00   80
 31  \w     29.00  57.00   0.50    0.82    --   96.04 -50.00 -90.00   56
 32  \w    105.00 170.00   0.50    0.82    --   96.04  96.00-120.00  130
 33  \w     29.00  57.00   0.50    0.82    --   96.04 -50.00-120.00   56
 34  \w     81.00 164.00   0.50    0.82    --   96.04 145.00 -30.00  166
 35  \w     27.00 105.00   0.50    0.82    --   96.04 -77.00-180.00  156
 36  \w     28.00  83.00   0.50    0.82    --   96.04 -68.00 150.00  110
 37  \w     29.00  57.00   0.50    0.82    --   96.04 -50.00  30.00   56
 38  \w     29.00  57.00   0.50    0.82    --   96.04 -50.00 -30.00   56
 39  \w     28.00  83.00   0.50    0.82    --   96.04 -68.00  30.00  110
 40  \w    -64.00  27.00   0.50    0.20    --  -40.83  65.00  90.00  182
 41  \w   -109.00 -14.00   0.50    0.20    --  -40.83 -77.00-150.00  190
 42  \w   -109.00 -14.00   0.50    0.20    --  -40.83 -77.00 150.00  190
 43  \w    -35.00  24.00   0.50    0.20    --   40.83 -11.00   0.00  118
 44  \w     14.00 110.00   0.50    0.20    --   40.83  77.00 150.00  192
 45  \w     14.00 110.00   0.50    0.20    --   40.83  77.00   0.00  192
 46  \w     21.00 108.00   0.50    0.20    --   40.83  54.00-150.00  174
 47  \w     14.00 110.00   0.50    0.20    --   40.83  77.00 120.00  192
 48  \w     14.00 110.00   0.50    0.20    --   40.83  77.00 -30.00  192
 49  \w     14.00 110.00   0.50    0.20    --   40.83  77.00-120.00  192
 50  \w     14.00 110.00   0.50    0.20    --   40.83  77.00  90.00  192
 51  \w     14.00 110.00   0.50    0.20    --   40.83  77.00  60.00  192
 52  \w     77.00 163.00   0.50    0.82    --   96.04  50.00 -30.00  172
 53  \w     77.00 163.00   0.50    0.82    --   96.04  50.00 120.00  172
 54  \w     71.00 169.00   0.50    0.82    --   96.04  17.00-150.00  196
 55  \w     44.00  96.00   0.50    0.82    --   96.04-145.00  30.00  104
 56  \w     74.00 163.00   0.50    0.82    --   96.04  59.00-150.00  178
 57  \w     74.00 163.00   0.50    0.82    --   96.04  59.00  60.00  178
 58  \w     77.00 163.00   0.50    0.82    --   96.04  50.00  30.00  172
;
_diffrn_measurement_device 'four-circle diffractometer'
_diffrn_measurement_device_type 'XtaLAB Synergy, Dualflex, HyPix3000'
_diffrn_measurement_method '\w scans'
_diffrn_orient_matrix_type 'CrysAlisPro convention (1999,Acta A55,543-557)'
_diffrn_orient_matrix_UB_11 -0.0280111000
_diffrn_orient_matrix_UB_12 -0.0921058000
_diffrn_orient_matrix_UB_13 -0.0139280000
_diffrn_orient_matrix_UB_21 0.0295512000
_diffrn_orient_matrix_UB_22 -0.0456079000
_diffrn_orient_matrix_UB_23 -0.0408257000
_diffrn_orient_matrix_UB_31 0.0282502000
_diffrn_orient_matrix_UB_32 -0.0435694000
_diffrn_orient_matrix_UB_33 0.0722155000
_diffrn_radiation_monochromator mirror
_diffrn_radiation_probe x-ray
_diffrn_radiation_type 'Cu K\a'
_diffrn_radiation_wavelength 1.54184
_diffrn_reflns_av_R_equivalents 0.0432
_diffrn_reflns_av_unetI/netI 0.0204
_diffrn_reflns_Laue_measured_fraction_full 0.999
_diffrn_reflns_Laue_measured_fraction_max 0.996
_diffrn_reflns_limit_h_max 39
_diffrn_reflns_limit_h_min -38
_diffrn_reflns_limit_k_max 16
_diffrn_reflns_limit_k_min -16
_diffrn_reflns_limit_l_max 22
_diffrn_reflns_limit_l_min -22
_diffrn_reflns_number 58410
_diffrn_reflns_point_group_measured_fraction_full 0.999
_diffrn_reflns_point_group_measured_fraction_max 0.996
_diffrn_reflns_theta_full 67.684
_diffrn_reflns_theta_max 68.140
_diffrn_reflns_theta_min 2.843
_diffrn_source 'micro-focus sealed X-ray tube'
_diffrn_source_type 'PhotonJet (Cu) X-ray Source'
_exptl_absorpt_coefficient_mu 1.725
_exptl_absorpt_correction_T_max 1.00000
_exptl_absorpt_correction_T_min 0.07548
_exptl_absorpt_correction_type multi-scan
_exptl_absorpt_process_details
;
CrysAlisPro 1.171.43.143a (Rigaku Oxford Diffraction, 2024)
Empirical absorption correction using spherical harmonics,
implemented in SCALE3 ABSPACK scaling algorithm.
;
_exptl_crystal_colour 'dark green'
_exptl_crystal_colour_modifier dark
_exptl_crystal_colour_primary green
_exptl_crystal_density_diffrn 1.356
_exptl_crystal_description block
_exptl_crystal_F_000 3488
_exptl_crystal_size_max 0.16
_exptl_crystal_size_mid 0.11
_exptl_crystal_size_min 0.08
_refine_diff_density_max 0.456
_refine_diff_density_min -0.578
_refine_diff_density_rms 0.046
_refine_ls_extinction_method none
_refine_ls_goodness_of_fit_ref 1.063
_refine_ls_hydrogen_treatment mixed
_refine_ls_matrix_type full
_refine_ls_number_parameters 505
_refine_ls_number_reflns 7489
_refine_ls_number_restraints 6
_refine_ls_restrained_S_all 1.065
_refine_ls_R_factor_all 0.0563
_refine_ls_R_factor_gt 0.0488
_refine_ls_shift/su_max 0.001
_refine_ls_shift/su_mean 0.000
_refine_ls_structure_factor_coef Fsqd
_refine_ls_weighting_details 'w=1/[\s^2^(Fo^2^)+(0.0753P)^2^+7.0681P] where P=(Fo^2^+2Fc^2^)/3'
_refine_ls_weighting_scheme calc
_refine_ls_wR_factor_gt 0.1408
_refine_ls_wR_factor_ref 0.1473
_reflns_Friedel_coverage 0.000
_reflns_number_gt 6253
_reflns_number_total 7489
_reflns_threshold_expression 'I > 2\s(I)'
_cod_data_source_file d6cc00423g2.cif
_cod_data_source_block akr-44
_cod_depositor_comments 'Adding full bibliography for 7135607--7135612.cif.'
_cod_database_code 7135609
_shelx_shelxl_version_number 2019/3
_chemical_oxdiff_formula 'C H N Cu O'
_shelx_space_group_comment
;
The symmetry employed for this shelxl refinement is uniquely defined
by the following loop, which should always be used as a source of
symmetry information in preference to the above space-group names.
They are only intended as comments.
;
_shelx_estimated_absorpt_t_max 0.874
_shelx_estimated_absorpt_t_min 0.770
_olex2_refinement_description
;
1. Restrained distances
 C43-C37
 1.52 with sigma of 0.02
 C36-C38
 1.52 with sigma of 0.02
 C20-C17
 2.3 with sigma of 0.04
2. Uiso/Uaniso restraints and constraints
Uanis(N5) = Uanis(C35) = Uanis(C34)
Uanis(N5) = Uanis(C36) = Uanis(C37) = Uanis(C40) = Uanis(C39)
Uanis(C44) = Uanis(C16) = Uanis(C17)
3. Others
 Fixed Sof: H33C(0.5) H33D(0.5) H33A(0.5) H33B(0.5) H16C(0.5) H16D(0.5)
 H16A(0.5) H16B(0.5) C17(0.25) H17A(0.25) H17B(0.25) C41(0.5) H41A(0.25)
 H41B(0.25) H41C(0.25) H41D(0.25) H41E(0.25) H41F(0.25) C34(0.5) H34A(0.5)
 H34B(0.5) C35(0.5) H35A(0.5) H35B(0.5) C40(0.5) H40A(0.5) H40B(0.5) C39(0.5)
 H39A(0.5) H39B(0.5) C37(0.5) H37A(0.5) H37B(0.5) C36(0.5) H36A(0.5) H36B(0.5)
 C42(0.5) H42A(0.25) H42B(0.25) H42C(0.25) H42D(0.25) H42E(0.25) H42F(0.25)
 C38(0.5) H38A(0.25) H38B(0.25) H38C(0.25) H38D(0.25) H38E(0.25) H38F(0.25)
 C43(0.5) H43A(0.25) H43B(0.25) H43C(0.25) H43D(0.25) H43E(0.25) H43F(0.25)
 C44(0.75) H44A(0.75) H44B(0.75)
4.a Secondary CH2 refined with riding coordinates:
 C33(H33C,H33D), C33(H33A,H33B), C18(H18A,H18B), C16(H16C,H16D), C16(H16A,
 H16B), C17(H17A,H17B), C20(H20A,H20B), C34(H34A,H34B), C35(H35A,H35B),
 C40(H40A,H40B), C39(H39A,H39B), C37(H37A,H37B), C36(H36A,H36B), C44(H44A,H44B)
4.b Aromatic/amide H refined with riding coordinates:
 C32(H32), C23(H23), C24(H24), C15(H15), C29(H29), C26(H26), C6(H6), C12(H12),
 C27(H27), C28(H28), C7(H7), C11(H11), C10(H10), C9(H9)
4.c Disordered Me refined with riding coordinates:
 C41(H41A,H41B,H41C,H41D,H41E,H41F), C42(H42A,H42B,H42C,H42D,H42E,H42F),
 C38(H38A,H38B,H38C,H38D,H38E,H38F), C43(H43A,H43B,H43C,H43D,H43E,H43F)
4.d Idealised Me refined as rotating group:
 C19(H19A,H19B,H19C), C21(H21A,H21B,H21C)
;
_smtbx_masks_void_probe_radius 1.2
_smtbx_masks_void_truncation_radius 1.2
_olex2_submission_special_instructions 'No special instructions were received'
_oxdiff_exptl_absorpt_empirical_details
;
Empirical correction (ABSPACK) includes:
- Absorption correction using spherical harmonics
- Frame scaling
;
_oxdiff_exptl_absorpt_empirical_full_max 9.931
_oxdiff_exptl_absorpt_empirical_full_min 0.751

loop_
_space_group_symop_operation_xyz
'x, y, z'
'-x, y, -z+1/2'
'x+1/2, y+1/2, z'
'-x+1/2, y+1/2, -z+1/2'
'-x, -y, -z'
'x, -y, z-1/2'
'-x+1/2, -y+1/2, -z'
'x+1/2, -y+1/2, z-1/2'

loop_
_atom_site_label
_atom_site_type_symbol
_atom_site_fract_x
_atom_site_fract_y
_atom_site_fract_z
_atom_site_U_iso_or_equiv
_atom_site_adp_type
_atom_site_occupancy
_atom_site_site_symmetry_order
_atom_site_calc_flag
_atom_site_refinement_flags_posn
_atom_site_refinement_flags_adp
_atom_site_refinement_flags_occupancy
_atom_site_disorder_assembly
_atom_site_disorder_group
Cu1 Cu 0.26069(2) 0.64103(3) 0.64849(2) 0.06291(15) Uani 1 1 d . . . . .
Cu2 Cu 0.39890(2) 0.49985(4) 0.91705(2) 0.07939(18) Uani 1 1 d . . . . .
O1 O 0.24961(7) 0.51413(13) 0.60602(11) 0.0686(5) Uani 1 1 d . . . . .
N1 N 0.31332(7) 0.59029(16) 0.72295(12) 0.0601(5) Uani 1 1 d . . . . .
N4 N 0.21401(9) 0.69614(18) 0.57325(13) 0.0754(7) Uani 1 1 d . . . . .
N2 N 0.32000(7) 0.54992(18) 0.78835(12) 0.0611(5) Uani 1 1 d . . . . .
O6 O 0.39491(9) 0.3650(2) 0.89498(13) 0.1047(9) Uani 1 1 d . . . . .
O2 O 0.31932(10) 0.67642(19) 0.59735(13) 0.0927(7) Uani 1 1 d . . . . .
N3 N 0.36234(7) 0.5376(2) 0.81707(12) 0.0695(6) Uani 1 1 d . . . . .
C31 C 0.19045(9) 0.5520(2) 0.50065(14) 0.0613(6) Uani 1 1 d . . . . .
N5 N 0.25950(10) 0.7746(2) 0.70177(15) 0.0823(5) Uani 1 1 d . . . . .
N6 N 0.44043(9) 0.4769(3) 1.00985(16) 0.0945(9) Uani 1 1 d . . . . .
C22 C 0.22118(9) 0.48905(19) 0.54534(15) 0.0591(6) Uani 1 1 d . . . . .
O3 O 0.39036(11) 0.6571(3) 0.63170(18) 0.1305(12) Uani 1 1 d . . . . .
N7 N 0.39006(10) 0.6335(2) 0.96355(16) 0.0866(8) Uani 1 1 d . . . . .
C30 C 0.16016(10) 0.5156(2) 0.43431(16) 0.0699(7) Uani 1 1 d . . . . .
C32 C 0.18866(11) 0.6517(2) 0.51860(16) 0.0722(8) Uani 1 1 d . . . . .
H32 H 0.166874 0.688388 0.487516 0.087 Uiso 1 1 calc R U . . .
C25 C 0.16264(10) 0.4175(2) 0.41437(16) 0.0705(7) Uani 1 1 d . . . . .
C1 C 0.35135(10) 0.6025(2) 0.70969(16) 0.0693(7) Uani 1 1 d . . . . .
C23 C 0.22216(10) 0.3911(2) 0.52251(16) 0.0678(7) Uani 1 1 d . . . . .
H23 H 0.242366 0.348987 0.551625 0.081 Uiso 1 1 calc R U . . .
C24 C 0.19475(10) 0.3574(2) 0.46009(17) 0.0711(7) Uani 1 1 d . . . . .
H24 H 0.196936 0.293301 0.446691 0.085 Uiso 1 1 calc R U . . .
C2 C 0.38225(10) 0.5697(3) 0.76946(17) 0.0804(9) Uani 1 1 d . . . . .
O5 O 0.45031(8) 0.5421(4) 0.85083(18) 0.1454(15) Uani 1 1 d . . . . .
C15 C 0.45400(11) 0.3958(4) 1.03905(19) 0.0944(12) Uani 1 1 d . . . . .
H15 H 0.472771 0.397426 1.086185 0.113 Uiso 1 1 calc R U . . .
C14 C 0.44335(11) 0.3032(3) 1.00684(19) 0.0896(11) Uani 1 1 d . . . . .
O4 O 0.44639(11) 0.5985(4) 0.7411(2) 0.169(2) Uani 1 1 d . . . . .
C4 C 0.35317(14) 0.6485(3) 0.6406(2) 0.0878(10) Uani 1 1 d . . . . .
C33 C 0.20821(15) 0.8005(2) 0.58146(19) 0.0987(12) Uani 1 1 d . . . . .
H33C H 0.179844 0.820973 0.552232 0.118 Uiso 0.5 1 calc R U P A 1
H33D H 0.229688 0.837170 0.566663 0.118 Uiso 0.5 1 calc R U P A 1
H33A H 0.183413 0.811377 0.598844 0.118 Uiso 0.5 1 calc R U P B -1
H33B H 0.202930 0.832092 0.534438 0.118 Uiso 0.5 1 calc R U P B -1
C29 C 0.12783(13) 0.5731(3) 0.3872(2) 0.1008(12) Uani 1 1 d . . . . .
H29 H 0.124950 0.637720 0.398778 0.121 Uiso 1 1 calc R U . . .
C5 C 0.41411(13) 0.2927(3) 0.9368(2) 0.1002(13) Uani 1 1 d . . . . .
C26 C 0.13391(12) 0.3807(3) 0.3493(2) 0.0947(11) Uani 1 1 d . . . . .
H26 H 0.135598 0.316066 0.336596 0.114 Uiso 1 1 calc R U . . .
C18 C 0.34216(15) 0.6429(3) 0.9574(3) 0.1098(14) Uani 1 1 d . . . . .
H18A H 0.339041 0.689408 0.993454 0.132 Uiso 1 1 calc R U . . .
H18B H 0.327289 0.668796 0.909606 0.132 Uiso 1 1 calc R U . . .
C13 C 0.46242(12) 0.2191(4) 1.0476(2) 0.1044(14) Uani 1 1 d . . . . .
C19 C 0.32135(15) 0.5540(4) 0.9675(3) 0.1154(14) Uani 1 1 d . . . . .
H19A H 0.322839 0.508289 0.930537 0.173 Uiso 1 1 calc R U . . .
H19B H 0.291766 0.566812 0.963812 0.173 Uiso 1 1 calc R U . . .
H19C H 0.335570 0.527704 1.014800 0.173 Uiso 1 1 calc R U . . .
C3 C 0.43014(13) 0.5692(5) 0.7896(3) 0.1225(17) Uani 1 1 d . . . . .
C16 C 0.45384(14) 0.5655(4) 1.0519(2) 0.1146(12) Uani 1 1 d . . . . .
H16C H 0.439688 0.569429 1.089866 0.138 Uiso 0.5 1 calc R U P C 1
H16D H 0.484641 0.563363 1.075253 0.138 Uiso 0.5 1 calc R U P C 1
H16A H 0.473846 0.601816 1.033116 0.138 Uiso 0.5 1 calc R U P D -1
H16B H 0.467617 0.550534 1.102877 0.138 Uiso 0.5 1 calc R U P D -1
C6 C 0.40456(18) 0.1985(4) 0.9083(3) 0.133(2) Uani 1 1 d . . . . .
H6 H 0.385206 0.190418 0.862145 0.160 Uiso 1 1 calc R U . . .
C12 C 0.49122(13) 0.2252(5) 1.1196(3) 0.1283(18) Uani 1 1 d . . . . .
H12 H 0.498295 0.284834 1.142595 0.154 Uiso 1 1 calc R U . . .
C8 C 0.45253(19) 0.1268(5) 1.0176(3) 0.132(2) Uani 1 1 d . . . . .
C27 C 0.10387(15) 0.4397(5) 0.3054(3) 0.1265(17) Uani 1 1 d . . . . .
H27 H 0.085363 0.415788 0.262208 0.152 Uiso 1 1 calc R U . . .
C28 C 0.10068(14) 0.5348(5) 0.3246(3) 0.1287(18) Uani 1 1 d . . . . .
H28 H 0.079578 0.573954 0.294450 0.154 Uiso 1 1 calc R U . . .
C17 C 0.4444(6) 0.6427(15) 1.0105(9) 0.1146(12) Uani 0.25 1 d D . P E 1
H17A H 0.461487 0.644776 0.976638 0.138 Uiso 0.25 1 calc R U P E 1
H17B H 0.450005 0.701012 1.040066 0.138 Uiso 0.25 1 calc R U P E 1
C7 C 0.4233(2) 0.1184(4) 0.9474(3) 0.146(2) Uani 1 1 d . . . . .
H7 H 0.416420 0.057234 0.926958 0.175 Uiso 1 1 calc R U . . .
C11 C 0.5086(2) 0.1393(7) 1.1548(4) 0.177(4) Uani 1 1 d . . . . .
H11 H 0.527290 0.142900 1.201893 0.212 Uiso 1 1 calc R U . . .
C20 C 0.40154(19) 0.7157(4) 0.9246(3) 0.1352(19) Uani 1 1 d D . . . .
H20A H 0.384276 0.711102 0.874010 0.162 Uiso 1 1 calc R U . . .
H20B H 0.431313 0.707208 0.925560 0.162 Uiso 1 1 calc R U . . .
C10 C 0.4993(3) 0.0496(7) 1.1226(5) 0.194(4) Uani 1 1 d . . . . .
H10 H 0.511873 -0.006047 1.147154 0.233 Uiso 1 1 calc R U . . .
C21 C 0.3969(2) 0.8176(4) 0.9501(3) 0.166(3) Uani 1 1 d . . . . .
H21A H 0.400638 0.863002 0.914467 0.250 Uiso 1 1 calc R U . . .
H21B H 0.418333 0.829005 0.995876 0.250 Uiso 1 1 calc R U . . .
H21C H 0.368796 0.825528 0.956034 0.250 Uiso 1 1 calc R U . . .
C9 C 0.4723(2) 0.0440(5) 1.0570(4) 0.163(3) Uani 1 1 d . . . . .
H9 H 0.465861 -0.016595 1.035380 0.196 Uiso 1 1 calc R U . . .
C41 C 0.3109(6) 0.9095(10) 0.7775(7) 0.128(5) Uani 0.5 1 d . . P F -1
H41A H 0.340568 0.923597 0.801588 0.153 Uiso 0.25 1 calc R U P F -1
H41B H 0.299609 0.956440 0.739723 0.153 Uiso 0.25 1 calc R U P F -1
H41C H 0.294823 0.912044 0.812248 0.153 Uiso 0.25 1 calc R U P F -1
H41D H 0.282766 0.937790 0.767451 0.153 Uiso 0.25 1 calc R U P F -1
H41E H 0.323724 0.904947 0.829317 0.153 Uiso 0.25 1 calc R U P F -1
H41F H 0.328510 0.949344 0.756791 0.153 Uiso 0.25 1 calc R U P F -1
C34 C 0.2134(2) 0.8145(5) 0.6612(3) 0.0823(5) Uani 0.5 1 d . . P F 1
H34A H 0.191551 0.778823 0.675689 0.099 Uiso 0.5 1 calc R U P F 1
H34B H 0.211201 0.882571 0.672197 0.099 Uiso 0.5 1 calc R U P F 1
O7 O 0.32208(12) 0.3709(2) 0.6388(2) 0.1251(11) Uani 1 1 d D . . . .
H7A H 0.3434(15) 0.372(4) 0.681(2) 0.188 Uiso 1 1 d D U . . .
H7B H 0.3100(18) 0.427(3) 0.639(3) 0.188 Uiso 1 1 d D U . . .
C35 C 0.2494(3) 0.8454(5) 0.6371(4) 0.0823(5) Uani 0.5 1 d . . P F -1
H35A H 0.273130 0.848731 0.615999 0.099 Uiso 0.5 1 calc R U P F -1
H35B H 0.243629 0.909848 0.651999 0.099 Uiso 0.5 1 calc R U P F -1
C40 C 0.3072(2) 0.8101(5) 0.7444(4) 0.0823(5) Uani 0.5 1 d . . P F -1
H40A H 0.319596 0.764054 0.783122 0.099 Uiso 0.5 1 calc R U P F -1
H40B H 0.324367 0.808325 0.710802 0.099 Uiso 0.5 1 calc R U P F -1
C39 C 0.2933(3) 0.8345(5) 0.7005(4) 0.0823(5) Uani 0.5 1 d . . P F 1
H39A H 0.292679 0.842273 0.649912 0.099 Uiso 0.5 1 calc R U P F 1
H39B H 0.319736 0.800864 0.725096 0.099 Uiso 0.5 1 calc R U P F 1
C37 C 0.2574(3) 0.7565(6) 0.7803(4) 0.0823(5) Uani 0.5 1 d D . P F 1
H37A H 0.285987 0.741282 0.811570 0.099 Uiso 0.5 1 calc R U P F 1
H37B H 0.247827 0.815161 0.798626 0.099 Uiso 0.5 1 calc R U P F 1
C36 C 0.2321(3) 0.7816(5) 0.7415(4) 0.0823(5) Uani 0.5 1 d D . P F -1
H36A H 0.202830 0.780134 0.709235 0.099 Uiso 0.5 1 calc R U P F -1
H36B H 0.236320 0.843329 0.766877 0.099 Uiso 0.5 1 calc R U P F -1
C42 C 0.2959(5) 0.9352(10) 0.7338(8) 0.132(5) Uani 0.5 1 d . . P F 1
H42A H 0.320950 0.967971 0.728797 0.159 Uiso 0.25 1 calc R U P F 1
H42B H 0.270644 0.971459 0.709049 0.159 Uiso 0.25 1 calc R U P F 1
H42C H 0.297843 0.929832 0.784628 0.159 Uiso 0.25 1 calc R U P F 1
H42D H 0.272008 0.944870 0.752852 0.159 Uiso 0.25 1 calc R U P F 1
H42E H 0.322314 0.941382 0.772601 0.159 Uiso 0.25 1 calc R U P F 1
H42F H 0.295115 0.983009 0.697021 0.159 Uiso 0.25 1 calc R U P F 1
C38 C 0.2379(7) 0.7012(13) 0.7962(12) 0.123(7) Uani 0.5 1 d D . P F -1
H38A H 0.217675 0.708821 0.823553 0.147 Uiso 0.25 1 calc R U P F -1
H38B H 0.233179 0.640033 0.771217 0.147 Uiso 0.25 1 calc R U P F -1
H38C H 0.266652 0.703194 0.828827 0.147 Uiso 0.25 1 calc R U P F -1
H38D H 0.260662 0.659211 0.792178 0.147 Uiso 0.25 1 calc R U P F -1
H38E H 0.245158 0.727999 0.844514 0.147 Uiso 0.25 1 calc R U P F -1
H38F H 0.211686 0.664838 0.786904 0.147 Uiso 0.25 1 calc R U P F -1
C43 C 0.2271(7) 0.6742(15) 0.7836(11) 0.112(6) Uani 0.5 1 d D . P F 1
H43A H 0.226732 0.665365 0.833083 0.135 Uiso 0.25 1 calc R U P F 1
H43B H 0.198637 0.689508 0.753407 0.135 Uiso 0.25 1 calc R U P F 1
H43C H 0.236780 0.615662 0.766345 0.135 Uiso 0.25 1 calc R U P F 1
H43D H 0.214701 0.648325 0.735474 0.135 Uiso 0.25 1 calc R U P F 1
H43E H 0.242796 0.624182 0.815150 0.135 Uiso 0.25 1 calc R U P F 1
H43F H 0.204653 0.698028 0.802212 0.135 Uiso 0.25 1 calc R U P F 1
C44 C 0.41114(19) 0.6252(5) 1.0428(3) 0.1146(12) Uani 0.75 1 d . . P E -1
H44A H 0.392510 0.591910 1.066315 0.138 Uiso 0.75 1 calc R U P E -1
H44B H 0.417732 0.688974 1.064602 0.138 Uiso 0.75 1 calc R U P E -1
H4 H 0.4261(19) 0.618(4) 0.695(3) 0.15(2) Uiso 1 1 d . . . . .

loop_
_atom_site_aniso_label
_atom_site_aniso_U_11
_atom_site_aniso_U_22
_atom_site_aniso_U_33
_atom_site_aniso_U_23
_atom_site_aniso_U_13
_atom_site_aniso_U_12
Cu1 0.0762(3) 0.0563(2) 0.0533(2) 0.00308(16) 0.01447(19) 0.00703(18)
Cu2 0.0584(3) 0.1111(4) 0.0597(3) -0.0157(2) 0.0034(2) 0.0162(2)
O1 0.0799(13) 0.0562(10) 0.0600(11) 0.0047(8) 0.0055(9) 0.0111(9)
N1 0.0632(13) 0.0632(13) 0.0536(12) -0.0021(10) 0.0167(10) 0.0011(10)
N4 0.1043(19) 0.0579(14) 0.0578(13) 0.0037(11) 0.0143(13) 0.0216(13)
N2 0.0551(12) 0.0715(14) 0.0526(12) 0.0022(10) 0.0094(9) 0.0025(10)
O6 0.1010(18) 0.117(2) 0.0718(14) -0.0240(13) -0.0128(13) 0.0463(15)
O2 0.124(2) 0.0906(16) 0.0717(14) 0.0094(12) 0.0415(15) -0.0004(15)
N3 0.0538(12) 0.0965(18) 0.0555(12) -0.0080(12) 0.0121(10) 0.0033(12)
C31 0.0655(16) 0.0642(16) 0.0540(14) 0.0034(12) 0.0174(12) 0.0071(12)
N5 0.1039(15) 0.0743(12) 0.0682(11) -0.0048(9) 0.0242(10) 0.0091(10)
N6 0.0675(17) 0.135(3) 0.0670(16) -0.0237(17) -0.0014(13) 0.0180(17)
C22 0.0641(15) 0.0583(14) 0.0556(14) 0.0046(11) 0.0188(12) 0.0020(12)
O3 0.118(2) 0.188(3) 0.111(2) 0.011(2) 0.075(2) -0.010(2)
N7 0.0841(18) 0.093(2) 0.0754(17) -0.0124(14) 0.0122(14) -0.0027(15)
C30 0.0623(16) 0.085(2) 0.0617(16) 0.0010(14) 0.0163(13) 0.0039(14)
C32 0.086(2) 0.0708(18) 0.0545(16) 0.0096(13) 0.0119(14) 0.0228(15)
C25 0.0667(17) 0.080(2) 0.0666(17) -0.0057(15) 0.0230(14) -0.0086(14)
C1 0.0724(18) 0.0791(19) 0.0618(16) -0.0113(14) 0.0278(14) -0.0071(14)
C23 0.0761(18) 0.0565(15) 0.0701(17) 0.0046(13) 0.0204(14) 0.0038(13)
C24 0.083(2) 0.0613(16) 0.0734(18) -0.0030(13) 0.0300(16) -0.0087(14)
C2 0.0572(16) 0.118(3) 0.0661(18) -0.0174(17) 0.0182(14) -0.0029(16)
O5 0.0539(14) 0.272(5) 0.100(2) -0.017(3) 0.0067(14) 0.002(2)
C15 0.0597(18) 0.154(4) 0.0609(18) -0.005(2) 0.0043(14) 0.024(2)
C14 0.0674(19) 0.134(3) 0.0660(18) 0.002(2) 0.0168(15) 0.033(2)
O4 0.0741(19) 0.317(6) 0.129(3) 0.007(4) 0.050(2) -0.017(3)
C4 0.104(3) 0.096(3) 0.075(2) -0.0077(18) 0.044(2) -0.010(2)
C33 0.149(3) 0.0599(18) 0.071(2) 0.0021(15) 0.007(2) 0.031(2)
C29 0.087(2) 0.120(3) 0.078(2) -0.004(2) -0.0033(18) 0.026(2)
C5 0.090(2) 0.122(3) 0.079(2) -0.014(2) 0.0094(18) 0.049(2)
C26 0.081(2) 0.113(3) 0.084(2) -0.021(2) 0.0140(19) -0.015(2)
C18 0.123(3) 0.094(3) 0.122(3) -0.017(2) 0.051(3) 0.017(2)
C13 0.076(2) 0.156(4) 0.087(3) 0.028(3) 0.0322(19) 0.043(3)
C19 0.106(3) 0.141(4) 0.111(3) -0.011(3) 0.050(3) -0.008(3)
C3 0.062(2) 0.213(6) 0.097(3) -0.018(3) 0.031(2) -0.007(3)
C16 0.094(2) 0.148(3) 0.081(2) -0.038(2) -0.0065(16) 0.008(2)
C6 0.156(4) 0.121(4) 0.099(3) -0.024(3) 0.001(3) 0.062(3)
C12 0.084(3) 0.198(5) 0.097(3) 0.051(3) 0.017(2) 0.025(3)
C8 0.128(4) 0.162(5) 0.109(4) 0.033(3) 0.042(3) 0.070(4)
C27 0.094(3) 0.167(5) 0.095(3) -0.033(3) -0.009(2) -0.006(3)
C28 0.093(3) 0.165(5) 0.098(3) -0.015(3) -0.018(2) 0.031(3)
C17 0.094(2) 0.148(3) 0.081(2) -0.038(2) -0.0065(16) 0.008(2)
C7 0.161(5) 0.119(4) 0.147(5) -0.009(3) 0.029(4) 0.060(4)
C11 0.105(4) 0.287(10) 0.131(5) 0.113(7) 0.023(4) 0.050(6)
C20 0.155(5) 0.129(4) 0.144(4) -0.035(3) 0.080(4) -0.030(3)
C10 0.177(8) 0.215(9) 0.194(9) 0.101(8) 0.059(7) 0.080(8)
C21 0.224(7) 0.119(4) 0.171(6) -0.031(4) 0.080(5) -0.061(5)
C9 0.158(6) 0.164(6) 0.166(6) 0.054(5) 0.046(5) 0.067(5)
C41 0.152(11) 0.086(8) 0.136(11) -0.043(8) 0.028(9) -0.011(7)
C34 0.1039(15) 0.0743(12) 0.0682(11) -0.0048(9) 0.0242(10) 0.0091(10)
O7 0.119(2) 0.106(2) 0.133(3) -0.0233(19) 0.0079(19) 0.0212(18)
C35 0.1039(15) 0.0743(12) 0.0682(11) -0.0048(9) 0.0242(10) 0.0091(10)
C40 0.1039(15) 0.0743(12) 0.0682(11) -0.0048(9) 0.0242(10) 0.0091(10)
C39 0.1039(15) 0.0743(12) 0.0682(11) -0.0048(9) 0.0242(10) 0.0091(10)
C37 0.1039(15) 0.0743(12) 0.0682(11) -0.0048(9) 0.0242(10) 0.0091(10)
C36 0.1039(15) 0.0743(12) 0.0682(11) -0.0048(9) 0.0242(10) 0.0091(10)
C42 0.157(13) 0.083(8) 0.178(14) -0.037(9) 0.082(11) -0.017(8)
C38 0.133(14) 0.132(13) 0.107(9) 0.019(10) 0.041(9) 0.060(12)
C43 0.116(9) 0.139(12) 0.104(10) 0.016(8) 0.067(9) -0.010(7)
C44 0.094(2) 0.148(3) 0.081(2) -0.038(2) -0.0065(16) 0.008(2)

loop_
_atom_type_symbol
_atom_type_description
_atom_type_scat_dispersion_real
_atom_type_scat_dispersion_imag
_atom_type_scat_source
C C 0.0181 0.0091 'International Tables Vol C Tables 4.2.6.8 and 6.1.1.4'
H H 0.0000 0.0000 'International Tables Vol C Tables 4.2.6.8 and 6.1.1.4'
Cu Cu -1.9646 0.5888 'International Tables Vol C Tables 4.2.6.8 and 6.1.1.4'
N N 0.0311 0.0180 'International Tables Vol C Tables 4.2.6.8 and 6.1.1.4'
O O 0.0492 0.0322 'International Tables Vol C Tables 4.2.6.8 and 6.1.1.4'

loop_
_geom_angle_atom_site_label_1
_geom_angle_atom_site_label_2
_geom_angle_atom_site_label_3
_geom_angle
_geom_angle_site_symmetry_1
_geom_angle_site_symmetry_3
_geom_angle_publ_flag
O1 Cu1 N1 89.87(9) . . ?
O1 Cu1 O2 94.82(9) . . ?
O1 Cu1 N5 166.58(11) . . ?
N1 Cu1 O2 75.57(9) . . ?
N1 Cu1 N5 95.36(10) . . ?
N4 Cu1 O1 91.98(10) . . ?
N4 Cu1 N1 174.50(11) . . ?
N4 Cu1 O2 99.11(11) . . ?
N4 Cu1 N5 83.96(11) . . ?
N5 Cu1 O2 98.45(11) . . ?
O6 Cu2 N3 93.40(11) . . ?
O6 Cu2 N6 91.61(13) . . ?
O6 Cu2 N7 160.33(13) . . ?
O6 Cu2 O5 97.49(15) . . ?
N3 Cu2 N7 93.46(11) . . ?
N3 Cu2 O5 75.30(10) . . ?
N6 Cu2 N3 171.10(14) . . ?
N6 Cu2 N7 84.18(13) . . ?
N6 Cu2 O5 96.77(13) . . ?
N7 Cu2 O5 102.08(14) . . ?
C22 O1 Cu1 128.06(17) . . ?
N2 N1 Cu1 133.32(17) . . ?
N2 N1 C1 109.0(2) . . ?
C1 N1 Cu1 117.52(19) . . ?
C32 N4 Cu1 127.0(2) . . ?
C32 N4 C33 119.0(3) . . ?
C33 N4 Cu1 114.0(2) . . ?
N1 N2 N3 107.8(2) . . ?
C5 O6 Cu2 128.0(2) . . ?
C4 O2 Cu1 108.5(2) . . ?
N2 N3 Cu2 132.65(18) . . ?
N2 N3 C2 108.9(2) . . ?
C2 N3 Cu2 117.87(19) . . ?
C22 C31 C30 119.8(3) . . ?
C22 C31 C32 121.4(3) . . ?
C32 C31 C30 118.7(3) . . ?
C34 N5 Cu1 102.5(3) . . ?
C34 N5 C40 141.6(4) . . ?
C35 N5 Cu1 101.2(3) . . ?
C35 N5 C34 55.4(4) . . ?
C35 N5 C40 99.3(4) . . ?
C35 N5 C37 145.9(4) . . ?
C40 N5 Cu1 111.2(3) . . ?
C39 N5 Cu1 112.8(3) . . ?
C39 N5 C34 115.4(5) . . ?
C39 N5 C35 65.6(4) . . ?
C39 N5 C40 34.0(4) . . ?
C39 N5 C37 112.1(5) . . ?
C37 N5 Cu1 110.0(3) . . ?
C37 N5 C34 103.3(4) . . ?
C37 N5 C40 82.3(4) . . ?
C36 N5 Cu1 116.7(4) . . ?
C36 N5 C34 63.7(4) . . ?
C36 N5 C35 113.2(5) . . ?
C36 N5 C40 113.2(5) . . ?
C36 N5 C39 129.3(5) . . ?
C36 N5 C37 39.6(4) . . ?
C15 N6 Cu2 127.8(3) . . ?
C15 N6 C16 119.1(3) . . ?
C16 N6 Cu2 112.9(3) . . ?
O1 C22 C31 124.8(2) . . ?
O1 C22 C23 116.9(2) . . ?
C31 C22 C23 118.3(3) . . ?
C18 N7 Cu2 107.6(2) . . ?
C18 N7 C17 152.9(7) . . ?
C17 N7 Cu2 92.2(6) . . ?
C20 N7 Cu2 112.1(3) . . ?
C20 N7 C18 107.5(4) . . ?
C20 N7 C17 80.5(8) . . ?
C20 N7 C44 118.2(4) . . ?
C44 N7 Cu2 106.7(3) . . ?
C44 N7 C18 103.9(4) . . ?
C44 N7 C17 51.5(7) . . ?
C25 C30 C31 119.3(3) . . ?
C29 C30 C31 123.5(3) . . ?
C29 C30 C25 117.1(3) . . ?
N4 C32 C31 126.7(3) . . ?
N4 C32 H32 116.7 . . ?
C31 C32 H32 116.7 . . ?
C30 C25 C24 118.9(3) . . ?
C30 C25 C26 120.4(3) . . ?
C26 C25 C24 120.7(3) . . ?
N1 C1 C2 107.0(3) . . ?
N1 C1 C4 120.1(3) . . ?
C2 C1 C4 132.9(3) . . ?
C22 C23 H23 119.0 . . ?
C24 C23 C22 122.1(3) . . ?
C24 C23 H23 119.0 . . ?
C25 C24 H24 119.3 . . ?
C23 C24 C25 121.5(3) . . ?
C23 C24 H24 119.3 . . ?
N3 C2 C1 107.4(3) . . ?
N3 C2 C3 119.9(3) . . ?
C1 C2 C3 132.6(4) . . ?
C3 O5 Cu2 108.3(2) . . ?
N6 C15 H15 116.8 . . ?
N6 C15 C14 126.4(3) . . ?
C14 C15 H15 116.8 . . ?
C15 C14 C13 118.7(4) . . ?
C5 C14 C15 121.2(4) . . ?
C5 C14 C13 120.0(4) . . ?
C3 O4 H4 116(3) . . ?
O2 C4 O3 125.2(4) . . ?
O2 C4 C1 118.3(3) . . ?
O3 C4 C1 116.5(4) . . ?
N4 C33 H33C 110.8 . . ?
N4 C33 H33D 110.8 . . ?
N4 C33 H33A 109.6 . . ?
N4 C33 H33B 109.6 . . ?
N4 C33 C34 104.9(4) . . ?
N4 C33 C35 110.4(4) . . ?
H33C C33 H33D 108.9 . . ?
H33C C33 H33A 53.7 . . ?
H33C C33 H33B 56.9 . . ?
H33D C33 H33A 139.6 . . ?
H33D C33 H33B 55.9 . . ?
H33A C33 H33B 108.1 . . ?
C34 C33 H33C 110.8 . . ?
C34 C33 H33D 110.8 . . ?
C34 C33 H33A 59.1 . . ?
C34 C33 H33B 145.6 . . ?
C34 C33 C35 56.0(4) . . ?
C35 C33 H33C 138.8 . . ?
C35 C33 H33D 56.6 . . ?
C35 C33 H33A 109.6 . . ?
C35 C33 H33B 109.6 . . ?
C30 C29 H29 119.7 . . ?
C28 C29 C30 120.7(4) . . ?
C28 C29 H29 119.7 . . ?
O6 C5 C14 124.7(4) . . ?
O6 C5 C6 116.9(4) . . ?
C14 C5 C6 118.4(4) . . ?
C25 C26 H26 120.1 . . ?
C27 C26 C25 119.9(4) . . ?
C27 C26 H26 120.1 . . ?
N7 C18 H18A 108.5 . . ?
N7 C18 H18B 108.5 . . ?
H18A C18 H18B 107.5 . . ?
C19 C18 N7 115.1(4) . . ?
C19 C18 H18A 108.5 . . ?
C19 C18 H18B 108.5 . . ?
C12 C13 C14 122.4(5) . . ?
C8 C13 C14 120.2(4) . . ?
C8 C13 C12 117.4(5) . . ?
C18 C19 H19A 109.5 . . ?
C18 C19 H19B 109.5 . . ?
C18 C19 H19C 109.5 . . ?
H19A C19 H19B 109.5 . . ?
H19A C19 H19C 109.5 . . ?
H19B C19 H19C 109.5 . . ?
O5 C3 C2 118.4(4) . . ?
O5 C3 O4 125.6(4) . . ?
O4 C3 C2 116.0(4) . . ?
N6 C16 H16C 109.3 . . ?
N6 C16 H16D 109.3 . . ?
N6 C16 H16A 110.7 . . ?
N6 C16 H16B 110.7 . . ?
N6 C16 C44 105.4(3) . . ?
H16C C16 H16D 108.0 . . ?
H16C C16 H16A 140.0 . . ?
H16C C16 H16B 55.7 . . ?
H16D C16 H16A 58.2 . . ?
H16D C16 H16B 54.5 . . ?
H16A C16 H16B 108.8 . . ?
C17 C16 N6 111.6(8) . . ?
C17 C16 H16C 109.3 . . ?
C17 C16 H16D 109.3 . . ?
C17 C16 H16A 54.4 . . ?
C17 C16 H16B 137.7 . . ?
C17 C16 C44 57.8(9) . . ?
C44 C16 H16C 57.2 . . ?
C44 C16 H16D 145.2 . . ?
C44 C16 H16A 110.7 . . ?
C44 C16 H16B 110.7 . . ?
C5 C6 H6 119.3 . . ?
C7 C6 C5 121.3(5) . . ?
C7 C6 H6 119.3 . . ?
C13 C12 H12 120.8 . . ?
C11 C12 C13 118.3(7) . . ?
C11 C12 H12 120.8 . . ?
C13 C8 C7 118.6(5) . . ?
C13 C8 C9 120.2(6) . . ?
C7 C8 C9 121.2(7) . . ?
C26 C27 H27 119.9 . . ?
C26 C27 C28 120.3(4) . . ?
C28 C27 H27 119.9 . . ?
C29 C28 C27 121.6(4) . . ?
C29 C28 H28 119.2 . . ?
C27 C28 H28 119.2 . . ?
N7 C17 H17A 110.5 . . ?
N7 C17 H17B 110.5 . . ?
C16 C17 N7 106.0(13) . . ?
C16 C17 H17A 110.5 . . ?
C16 C17 H17B 110.5 . . ?
C16 C17 C44 70.7(11) . . ?
H17A C17 H17B 108.7 . . ?
C44 C17 N7 54.7(7) . . ?
C44 C17 H17A 163.3 . . ?
C44 C17 H17B 85.5 . . ?
C6 C7 C8 121.5(6) . . ?
C6 C7 H7 119.2 . . ?
C8 C7 H7 119.2 . . ?
C12 C11 H11 118.6 . . ?
C10 C11 C12 122.8(8) . . ?
C10 C11 H11 118.6 . . ?
N7 C20 H20A 107.4 . . ?
N7 C20 H20B 107.4 . . ?
N7 C20 C21 119.5(4) . . ?
H20A C20 H20B 107.0 . . ?
C21 C20 H20A 107.4 . . ?
C21 C20 H20B 107.4 . . ?
C11 C10 H10 120.6 . . ?
C9 C10 C11 118.7(8) . . ?
C9 C10 H10 120.6 . . ?
C20 C21 H21A 109.5 . . ?
C20 C21 H21B 109.5 . . ?
C20 C21 H21C 109.5 . . ?
H21A C21 H21B 109.5 . . ?
H21A C21 H21C 109.5 . . ?
H21B C21 H21C 109.5 . . ?
C8 C9 H9 118.7 . . ?
C10 C9 C8 122.5(8) . . ?
C10 C9 H9 118.7 . . ?
H41A C41 H41B 109.5 . . ?
H41A C41 H41C 109.5 . . ?
H41B C41 H41C 109.5 . . ?
H41D C41 H41E 109.5 . . ?
H41D C41 H41F 109.5 . . ?
H41E C41 H41F 109.5 . . ?
C40 C41 H41A 109.5 . . ?
C40 C41 H41B 109.5 . . ?
C40 C41 H41C 109.5 . . ?
C40 C41 H41D 109.5 . . ?
C40 C41 H41E 109.5 . . ?
C40 C41 H41F 109.5 . . ?
C40 C41 C39 30.7(4) . . ?
C39 C41 H41A 123.9 . . ?
C39 C41 H41B 78.8 . . ?
C39 C41 H41C 119.7 . . ?
C39 C41 H41D 90.9 . . ?
C39 C41 H41E 140.1 . . ?
C39 C41 H41F 94.5 . . ?
C42 C41 H41A 123.7 . . ?
C42 C41 H41B 19.7 . . ?
C42 C41 H41C 111.8 . . ?
C42 C41 H41D 55.6 . . ?
C42 C41 H41E 158.8 . . ?
C42 C41 H41F 67.6 . . ?
C42 C41 C40 90.8(16) . . ?
C42 C41 C39 60.1(14) . . ?
N5 C34 H34A 110.7 . . ?
N5 C34 H34B 110.7 . . ?
C33 C34 N5 105.4(5) . . ?
C33 C34 H34A 110.7 . . ?
C33 C34 H34B 110.7 . . ?
C33 C34 C36 150.4(6) . . ?
H34A C34 H34B 108.8 . . ?
C35 C34 N5 61.1(4) . . ?
C35 C34 C33 64.6(4) . . ?
C35 C34 H34A 166.7 . . ?
C35 C34 H34B 84.4 . . ?
C35 C34 C36 106.7(6) . . ?
C36 C34 N5 50.7(4) . . ?
C36 C34 H34A 70.9 . . ?
C36 C34 H34B 95.8 . . ?
H7A O7 H7B 103(4) . . ?
N5 C35 C33 103.5(5) . . ?
N5 C35 H35A 111.1 . . ?
N5 C35 H35B 111.1 . . ?
N5 C35 C39 52.5(4) . . ?
C33 C35 H35A 111.1 . . ?
C33 C35 H35B 111.1 . . ?
C33 C35 C39 151.3(6) . . ?
C34 C35 N5 63.6(4) . . ?
C34 C35 C33 59.4(4) . . ?
C34 C35 H35A 164.8 . . ?
C34 C35 H35B 86.0 . . ?
C34 C35 C39 111.0(6) . . ?
H35A C35 H35B 109.0 . . ?
C39 C35 H35A 71.3 . . ?
C39 C35 H35B 94.0 . . ?
N5 C40 H40A 108.2 . . ?
N5 C40 H40B 108.2 . . ?
N5 C40 C42 96.0(7) . . ?
C41 C40 N5 116.2(8) . . ?
C41 C40 H40A 108.2 . . ?
C41 C40 H40B 108.2 . . ?
C41 C40 C42 31.0(6) . . ?
H40A C40 H40B 107.4 . . ?
C39 C40 N5 59.3(7) . . ?
C39 C40 C41 90.5(9) . . ?
C39 C40 H40A 161.1 . . ?
C39 C40 H40B 67.4 . . ?
C39 C40 C42 59.6(8) . . ?
C42 C40 H40A 139.1 . . ?
C42 C40 H40B 95.1 . . ?
N5 C39 C41 113.8(8) . . ?
N5 C39 C35 61.9(4) . . ?
N5 C39 H39A 107.5 . . ?
N5 C39 H39B 107.5 . . ?
N5 C39 C42 119.2(8) . . ?
C41 C39 H39A 132.9 . . ?
C41 C39 H39B 81.4 . . ?
C35 C39 C41 126.0(7) . . ?
C35 C39 H39A 58.2 . . ?
C35 C39 H39B 152.5 . . ?
C40 C39 N5 86.7(8) . . ?
C40 C39 C41 58.8(8) . . ?
C40 C39 C35 148.0(10) . . ?
C40 C39 H39A 146.8 . . ?
C40 C39 H39B 39.9 . . ?
C40 C39 C42 89.9(9) . . ?
H39A C39 H39B 107.0 . . ?
C42 C39 C41 31.1(6) . . ?
C42 C39 C35 99.4(8) . . ?
C42 C39 H39A 107.5 . . ?
C42 C39 H39B 107.5 . . ?
N5 C37 H37A 109.2 . . ?
N5 C37 H37B 109.2 . . ?
H37A C37 H37B 107.9 . . ?
C36 C37 N5 58.7(6) . . ?
C36 C37 H37A 165.8 . . ?
C36 C37 H37B 72.3 . . ?
C36 C37 C38 91.8(12) . . ?
C36 C37 C43 83.5(12) . . ?
C38 C37 N5 125.5(14) . . ?
C38 C37 H37A 101.9 . . ?
C38 C37 H37B 102.0 . . ?
C38 C37 C43 13(2) . . ?
C43 C37 N5 112.1(9) . . ?
C43 C37 H37A 109.2 . . ?
C43 C37 H37B 109.2 . . ?
N5 C36 C34 65.6(4) . . ?
N5 C36 H36A 109.2 . . ?
N5 C36 H36B 109.2 . . ?
N5 C36 C38 112.0(9) . . ?
N5 C36 C43 112.0(9) . . ?
C34 C36 H36A 49.3 . . ?
C34 C36 H36B 101.4 . . ?
C34 C36 C43 131.0(9) . . ?
C37 C36 N5 81.7(7) . . ?
C37 C36 C34 147.3(9) . . ?
C37 C36 H36A 155.4 . . ?
C37 C36 H36B 88.1 . . ?
C37 C36 C38 46.6(9) . . ?
C37 C36 C43 61.3(9) . . ?
H36A C36 H36B 107.9 . . ?
C38 C36 C34 147.6(11) . . ?
C38 C36 H36A 109.2 . . ?
C38 C36 H36B 109.2 . . ?
C38 C36 C43 16.9(15) . . ?
C43 C36 H36A 94.1 . . ?
C43 C36 H36B 122.8 . . ?
C41 C42 C40 58.2(14) . . ?
C41 C42 C39 88.8(17) . . ?
C41 C42 H42A 92.1 . . ?
C41 C42 H42B 144.0 . . ?
C41 C42 H42C 34.6 . . ?
C40 C42 H42A 108.6 . . ?
C40 C42 H42B 133.2 . . ?
C40 C42 H42C 81.8 . . ?
C39 C42 C40 30.5(4) . . ?
C39 C42 H42A 109.5 . . ?
C39 C42 H42B 109.5 . . ?
C39 C42 H42C 109.5 . . ?
H42A C42 H42B 109.5 . . ?
H42A C42 H42C 109.5 . . ?
H42B C42 H42C 109.5 . . ?
H42D C42 H42E 109.5 . . ?
H42D C42 H42F 109.5 . . ?
H42E C42 H42F 109.5 . . ?
C37 C38 C36 41.6(7) . . ?
C37 C38 H38A 128.6 . . ?
C37 C38 H38B 119.8 . . ?
C37 C38 H38C 68.2 . . ?
C36 C38 H38A 109.5 . . ?
C36 C38 H38B 109.5 . . ?
C36 C38 H38C 109.5 . . ?
H38A C38 H38B 109.5 . . ?
H38A C38 H38C 109.5 . . ?
H38B C38 H38C 109.5 . . ?
H38D C38 H38E 109.5 . . ?
H38D C38 H38F 109.5 . . ?
H38E C38 H38F 109.5 . . ?
C43 C38 C37 138(5) . . ?
C43 C38 C36 106(4) . . ?
C43 C38 H38A 81.6 . . ?
C43 C38 H38B 32.0 . . ?
C43 C38 H38C 136.0 . . ?
C43 C38 H38D 87.8 . . ?
C43 C38 H38E 131.7 . . ?
C43 C38 H38F 25.5 . . ?
C37 C43 C36 35.2(5) . . ?
C37 C43 H43A 109.5 . . ?
C37 C43 H43B 109.5 . . ?
C37 C43 H43C 109.5 . . ?
C36 C43 H43A 127.1 . . ?
C36 C43 H43B 74.6 . . ?
C36 C43 H43C 118.7 . . ?
C38 C43 C37 29(3) . . ?
C38 C43 C36 57(3) . . ?
C38 C43 H43A 80.5 . . ?
C38 C43 H43B 121.5 . . ?
C38 C43 H43C 121.1 . . ?
H43A C43 H43B 109.5 . . ?
H43A C43 H43C 109.5 . . ?
H43B C43 H43C 109.5 . . ?
H43D C43 H43E 109.5 . . ?
H43D C43 H43F 109.5 . . ?
H43E C43 H43F 109.5 . . ?
N7 C44 C16 106.3(4) . . ?
N7 C44 H44A 110.5 . . ?
N7 C44 H44B 110.5 . . ?
C16 C44 H44A 110.5 . . ?
C16 C44 H44B 110.5 . . ?
C17 C44 N7 73.8(7) . . ?
C17 C44 C16 51.5(8) . . ?
C17 C44 H44A 160.9 . . ?
C17 C44 H44B 86.2 . . ?
H44A C44 H44B 108.7 . . ?

loop_
_geom_bond_atom_site_label_1
_geom_bond_atom_site_label_2
_geom_bond_distance
_geom_bond_site_symmetry_2
_geom_bond_publ_flag
Cu1 O1 1.9201(19) . ?
Cu1 N1 2.006(2) . ?
Cu1 N4 1.917(2) . ?
Cu1 O2 2.435(3) . ?
Cu1 N5 2.113(3) . ?
Cu2 O6 1.904(3) . ?
Cu2 N3 2.004(2) . ?
Cu2 N6 1.917(3) . ?
Cu2 N7 2.105(3) . ?
Cu2 O5 2.447(3) . ?
O1 C22 1.302(3) . ?
N1 N2 1.330(3) . ?
N1 C1 1.344(4) . ?
N4 C32 1.283(4) . ?
N4 C33 1.467(4) . ?
N2 N3 1.335(3) . ?
O6 C5 1.317(5) . ?
O2 C4 1.230(5) . ?
N3 C2 1.339(4) . ?
C31 C22 1.408(4) . ?
C31 C30 1.450(4) . ?
C31 C32 1.424(4) . ?
N5 C34 1.572(8) . ?
N5 C35 1.536(7) . ?
N5 C40 1.602(8) . ?
N5 C39 1.381(8) . ?
N5 C37 1.546(8) . ?
N5 C36 1.335(7) . ?
N6 C15 1.271(5) . ?
N6 C16 1.458(5) . ?
C22 C23 1.424(4) . ?
O3 C4 1.276(5) . ?
N7 C18 1.533(5) . ?
N7 C17 1.737(17) . ?
N7 C20 1.464(6) . ?
N7 C44 1.476(6) . ?
C30 C25 1.415(4) . ?
C30 C29 1.412(5) . ?
C32 H32 0.9300 . ?
C25 C24 1.417(5) . ?
C25 C26 1.415(5) . ?
C1 C2 1.360(5) . ?
C1 C4 1.484(5) . ?
C23 H23 0.9300 . ?
C23 C24 1.347(4) . ?
C24 H24 0.9300 . ?
C2 C3 1.490(5) . ?
O5 C3 1.222(6) . ?
C15 H15 0.9300 . ?
C15 C14 1.418(6) . ?
C14 C5 1.406(5) . ?
C14 C13 1.435(6) . ?
O4 C3 1.264(6) . ?
O4 H4 0.97(6) . ?
C33 H33C 0.9700 . ?
C33 H33D 0.9700 . ?
C33 H33A 0.9700 . ?
C33 H33B 0.9700 . ?
C33 C34 1.499(7) . ?
C33 C35 1.574(8) . ?
C29 H29 0.9300 . ?
C29 C28 1.369(6) . ?
C5 C6 1.409(7) . ?
C26 H26 0.9300 . ?
C26 C27 1.358(7) . ?
C18 H18A 0.9700 . ?
C18 H18B 0.9700 . ?
C18 C19 1.441(6) . ?
C13 C12 1.423(6) . ?
C13 C8 1.396(8) . ?
C19 H19A 0.9600 . ?
C19 H19B 0.9600 . ?
C19 H19C 0.9600 . ?
C16 H16C 0.9700 . ?
C16 H16D 0.9700 . ?
C16 H16A 0.9700 . ?
C16 H16B 0.9700 . ?
C16 C17 1.31(2) . ?
C16 C44 1.580(7) . ?
C6 H6 0.9300 . ?
C6 C7 1.373(7) . ?
C12 H12 0.9300 . ?
C12 C11 1.399(9) . ?
C8 C7 1.406(8) . ?
C8 C9 1.415(7) . ?
C27 H27 0.9300 . ?
C27 C28 1.374(7) . ?
C28 H28 0.9300 . ?
C17 H17A 0.9700 . ?
C17 H17B 0.9700 . ?
C17 C44 1.42(2) . ?
C7 H7 0.9300 . ?
C11 H11 0.9300 . ?
C11 C10 1.376(12) . ?
C20 H20A 0.9700 . ?
C20 H20B 0.9700 . ?
C20 C21 1.510(7) . ?
C10 H10 0.9300 . ?
C10 C9 1.307(11) . ?
C21 H21A 0.9600 . ?
C21 H21B 0.9600 . ?
C21 H21C 0.9600 . ?
C9 H9 0.9300 . ?
C41 H41A 0.9600 . ?
C41 H41B 0.9600 . ?
C41 H41C 0.9600 . ?
C41 H41D 0.9600 . ?
C41 H41E 0.9600 . ?
C41 H41F 0.9600 . ?
C41 C40 1.500(15) . ?
C41 C39 1.754(14) . ?
C41 C42 0.908(17) . ?
C34 H34A 0.9700 . ?
C34 H34B 0.9700 . ?
C34 C35 1.444(10) . ?
C34 C36 1.547(9) . ?
O7 H7A 0.897(19) . ?
O7 H7B 0.866(19) . ?
C35 H35A 0.9700 . ?
C35 H35B 0.9700 . ?
C35 C39 1.585(10) . ?
C40 H40A 0.9700 . ?
C40 H40B 0.9700 . ?
C40 C39 0.896(9) . ?
C40 C42 1.764(16) . ?
C39 H39A 0.9700 . ?
C39 H39B 0.9700 . ?
C39 C42 1.521(15) . ?
C37 H37A 0.9700 . ?
C37 H37B 0.9700 . ?
C37 C36 0.996(9) . ?
C37 C38 1.091(18) . ?
C37 C43 1.516(15) . ?
C36 H36A 0.9700 . ?
C36 H36B 0.9700 . ?
C36 C38 1.500(14) . ?
C36 C43 1.718(19) . ?
C42 H42A 0.9600 . ?
C42 H42B 0.9600 . ?
C42 H42C 0.9600 . ?
C42 H42D 0.9600 . ?
C42 H42E 0.9600 . ?
C42 H42F 0.9600 . ?
C38 H38A 0.9600 . ?
C38 H38B 0.9600 . ?
C38 H38C 0.9600 . ?
C38 H38D 0.9600 . ?
C38 H38E 0.9600 . ?
C38 H38F 0.9600 . ?
C38 C43 0.52(4) . ?
C43 H43A 0.9600 . ?
C43 H43B 0.9600 . ?
C43 H43C 0.9600 . ?
C43 H43D 0.9600 . ?
C43 H43E 0.9600 . ?
C43 H43F 0.9600 . ?
C44 H44A 0.9700 . ?
C44 H44B 0.9700 . ?

loop_
_geom_torsion_atom_site_label_1
_geom_torsion_atom_site_label_2
_geom_torsion_atom_site_label_3
_geom_torsion_atom_site_label_4
_geom_torsion
_geom_torsion_site_symmetry_1
_geom_torsion_site_symmetry_2
_geom_torsion_site_symmetry_3
_geom_torsion_site_symmetry_4
_geom_torsion_publ_flag
Cu1 O1 C22 C31 -4.4(4) . . . . ?
Cu1 O1 C22 C23 174.3(2) . . . . ?
Cu1 N1 N2 N3 -174.6(2) . . . . ?
Cu1 N1 C1 C2 175.4(2) . . . . ?
Cu1 N1 C1 C4 -2.5(4) . . . . ?
Cu1 N4 C32 C31 -2.0(5) . . . . ?
Cu1 N4 C33 C34 -42.9(5) . . . . ?
Cu1 N4 C33 C35 15.9(5) . . . . ?
Cu1 O2 C4 O3 -178.8(3) . . . . ?
Cu1 O2 C4 C1 0.0(4) . . . . ?
Cu1 N5 C34 C33 -46.3(5) . . . . ?
Cu1 N5 C34 C35 -95.1(4) . . . . ?
Cu1 N5 C34 C36 113.8(4) . . . . ?
Cu1 N5 C35 C33 52.3(4) . . . . ?
Cu1 N5 C35 C34 97.6(4) . . . . ?
Cu1 N5 C35 C39 -110.1(4) . . . . ?
Cu1 N5 C40 C41 173.3(8) . . . . ?
Cu1 N5 C40 C39 99.6(7) . . . . ?
Cu1 N5 C40 C42 148.8(5) . . . . ?
Cu1 N5 C39 C41 -148.2(6) . . . . ?
Cu1 N5 C39 C35 92.4(4) . . . . ?
Cu1 N5 C39 C40 -94.5(6) . . . . ?
Cu1 N5 C39 C42 177.4(8) . . . . ?
Cu1 N5 C37 C36 -108.1(6) . . . . ?
Cu1 N5 C37 C38 -40.9(14) . . . . ?
Cu1 N5 C37 C43 -41.0(12) . . . . ?
Cu1 N5 C36 C34 -91.3(4) . . . . ?
Cu1 N5 C36 C37 89.5(7) . . . . ?
Cu1 N5 C36 C38 53.5(12) . . . . ?
Cu1 N5 C36 C43 35.2(10) . . . . ?
Cu2 O6 C5 C14 -2.7(6) . . . . ?
Cu2 O6 C5 C6 177.9(4) . . . . ?
Cu2 N3 C2 C1 -172.2(2) . . . . ?
Cu2 N3 C2 C3 4.7(5) . . . . ?
Cu2 N6 C15 C14 4.5(6) . . . . ?
Cu2 N6 C16 C17 -17.9(11) . . . . ?
Cu2 N6 C16 C44 43.1(5) . . . . ?
Cu2 N7 C18 C19 36.9(4) . . . . ?
Cu2 N7 C17 C16 -58.3(11) . . . . ?
Cu2 N7 C17 C44 -109.7(6) . . . . ?
Cu2 N7 C20 C21 179.5(5) . . . . ?
Cu2 N7 C44 C16 38.8(5) . . . . ?
Cu2 N7 C44 C17 79.2(9) . . . . ?
Cu2 O5 C3 C2 -0.6(6) . . . . ?
Cu2 O5 C3 O4 178.5(6) . . . . ?
O1 C22 C23 C24 -178.9(3) . . . . ?
N1 N2 N3 Cu2 170.1(2) . . . . ?
N1 N2 N3 C2 -0.4(3) . . . . ?
N1 C1 C2 N3 0.6(4) . . . . ?
N1 C1 C2 C3 -175.8(4) . . . . ?
N1 C1 C4 O2 1.5(5) . . . . ?
N1 C1 C4 O3 -179.6(3) . . . . ?
N4 C33 C34 N5 58.1(5) . . . . ?
N4 C33 C34 C35 104.8(5) . . . . ?
N4 C33 C34 C36 25.9(15) . . . . ?
N4 C33 C35 N5 -46.9(5) . . . . ?
N4 C33 C35 C34 -94.5(5) . . . . ?
N4 C33 C35 C39 -17.0(14) . . . . ?
N2 N1 C1 C2 -0.8(3) . . . . ?
N2 N1 C1 C4 -178.7(3) . . . . ?
N2 N3 C2 C1 -0.1(4) . . . . ?
N2 N3 C2 C3 176.8(4) . . . . ?
O6 C5 C6 C7 179.3(5) . . . . ?
N3 C2 C3 O5 -2.4(7) . . . . ?
N3 C2 C3 O4 178.4(5) . . . . ?
C31 C22 C23 C24 -0.1(4) . . . . ?
C31 C30 C25 C24 0.1(4) . . . . ?
C31 C30 C25 C26 -179.0(3) . . . . ?
C31 C30 C29 C28 178.9(4) . . . . ?
N5 C34 C35 C33 126.6(4) . . . . ?
N5 C34 C35 C39 -23.2(4) . . . . ?
N5 C34 C36 C37 1.5(14) . . . . ?
N5 C34 C36 C38 -93.1(18) . . . . ?
N5 C34 C36 C43 -98.7(12) . . . . ?
N5 C35 C39 C41 -100.3(10) . . . . ?
N5 C35 C39 C40 -13.0(15) . . . . ?
N5 C35 C39 C42 -118.2(8) . . . . ?
N5 C40 C39 C41 120.5(8) . . . . ?
N5 C40 C39 C35 11.5(13) . . . . ?
N5 C40 C39 C42 119.3(8) . . . . ?
N5 C40 C42 C41 133(2) . . . . ?
N5 C40 C42 C39 -49.0(8) . . . . ?
N5 C39 C42 C41 88(2) . . . . ?
N5 C39 C42 C40 86.2(9) . . . . ?
N5 C37 C36 C34 -1.4(13) . . . . ?
N5 C37 C36 C38 131.3(14) . . . . ?
N5 C37 C36 C43 120.8(9) . . . . ?
N5 C37 C38 C36 -52.1(9) . . . . ?
N5 C37 C38 C43 0(8) . . . . ?
N5 C37 C43 C36 -52.4(7) . . . . ?
N5 C37 C43 C38 180(100) . . . . ?
N5 C36 C38 C37 53.3(14) . . . . ?
N5 C36 C38 C43 -93(5) . . . . ?
N5 C36 C43 C37 66.4(9) . . . . ?
N5 C36 C43 C38 93(5) . . . . ?
N6 C15 C14 C5 -2.2(6) . . . . ?
N6 C15 C14 C13 178.9(4) . . . . ?
N6 C16 C17 N7 52.6(12) . . . . ?
N6 C16 C17 C44 95.1(7) . . . . ?
N6 C16 C44 N7 -53.4(6) . . . . ?
N6 C16 C44 C17 -106.1(9) . . . . ?
C22 C31 C30 C25 -1.6(4) . . . . ?
C22 C31 C30 C29 178.7(3) . . . . ?
C22 C31 C32 N4 2.2(5) . . . . ?
C22 C23 C24 C25 -1.5(5) . . . . ?
N7 C17 C44 C16 127.3(8) . . . . ?
C30 C31 C22 O1 -179.6(3) . . . . ?
C30 C31 C22 C23 1.6(4) . . . . ?
C30 C31 C32 N4 -177.0(3) . . . . ?
C30 C25 C24 C23 1.4(5) . . . . ?
C30 C25 C26 C27 0.3(6) . . . . ?
C30 C29 C28 C27 -0.1(8) . . . . ?
C32 N4 C33 C34 137.4(4) . . . . ?
C32 N4 C33 C35 -163.8(4) . . . . ?
C32 C31 C22 O1 1.1(4) . . . . ?
C32 C31 C22 C23 -177.6(3) . . . . ?
C32 C31 C30 C25 177.6(3) . . . . ?
C32 C31 C30 C29 -2.0(5) . . . . ?
C25 C30 C29 C28 -0.8(6) . . . . ?
C25 C26 C27 C28 -1.3(8) . . . . ?
C1 N1 N2 N3 0.8(3) . . . . ?
C1 C2 C3 O5 173.5(5) . . . . ?
C1 C2 C3 O4 -5.7(8) . . . . ?
C24 C25 C26 C27 -178.8(4) . . . . ?
C2 C1 C4 O2 -175.7(4) . . . . ?
C2 C1 C4 O3 3.3(6) . . . . ?
C15 N6 C16 C17 167.5(10) . . . . ?
C15 N6 C16 C44 -131.6(4) . . . . ?
C15 C14 C5 O6 1.2(6) . . . . ?
C15 C14 C5 C6 -179.3(4) . . . . ?
C15 C14 C13 C12 0.8(6) . . . . ?
C15 C14 C13 C8 179.8(4) . . . . ?
C14 C5 C6 C7 -0.2(8) . . . . ?
C14 C13 C12 C11 -179.3(5) . . . . ?
C14 C13 C8 C7 -0.8(7) . . . . ?
C14 C13 C8 C9 178.2(5) . . . . ?
C4 C1 C2 N3 178.0(3) . . . . ?
C4 C1 C2 C3 1.7(7) . . . . ?
C33 N4 C32 C31 177.7(3) . . . . ?
C33 C34 C35 N5 -126.6(4) . . . . ?
C33 C34 C35 C39 -149.9(6) . . . . ?
C33 C34 C36 N5 41.6(13) . . . . ?
C33 C34 C36 C37 43(2) . . . . ?
C33 C34 C36 C38 -52(3) . . . . ?
C33 C34 C36 C43 -57(2) . . . . ?
C33 C35 C39 N5 -37.8(12) . . . . ?
C33 C35 C39 C41 -138.1(12) . . . . ?
C33 C35 C39 C40 -51(2) . . . . ?
C33 C35 C39 C42 -155.9(12) . . . . ?
C29 C30 C25 C24 179.8(3) . . . . ?
C29 C30 C25 C26 0.7(5) . . . . ?
C5 C14 C13 C12 -178.1(4) . . . . ?
C5 C14 C13 C8 1.0(6) . . . . ?
C5 C6 C7 C8 0.4(10) . . . . ?
C26 C25 C24 C23 -179.5(3) . . . . ?
C26 C27 C28 C29 1.2(9) . . . . ?
C18 N7 C17 C16 79.6(19) . . . . ?
C18 N7 C17 C44 28.2(19) . . . . ?
C18 N7 C20 C21 61.4(6) . . . . ?
C18 N7 C44 C16 152.4(4) . . . . ?
C18 N7 C44 C17 -167.2(9) . . . . ?
C13 C14 C5 O6 -179.9(4) . . . . ?
C13 C14 C5 C6 -0.4(6) . . . . ?
C13 C12 C11 C10 0.4(11) . . . . ?
C13 C8 C7 C6 0.2(9) . . . . ?
C13 C8 C9 C10 1.8(11) . . . . ?
C16 N6 C15 C14 178.3(4) . . . . ?
C16 C17 C44 N7 -127.3(8) . . . . ?
C12 C13 C8 C7 178.3(5) . . . . ?
C12 C13 C8 C9 -2.7(7) . . . . ?
C12 C11 C10 C9 -1.4(14) . . . . ?
C8 C13 C12 C11 1.6(7) . . . . ?
C17 N7 C18 C19 -98.5(16) . . . . ?
C17 N7 C20 C21 -92.0(8) . . . . ?
C17 N7 C44 C16 -40.4(9) . . . . ?
C17 C16 C44 N7 52.7(9) . . . . ?
C7 C8 C9 C10 -179.2(7) . . . . ?
C11 C10 C9 C8 0.3(14) . . . . ?
C20 N7 C18 C19 157.8(4) . . . . ?
C20 N7 C17 C16 -170.4(11) . . . . ?
C20 N7 C17 C44 138.2(7) . . . . ?
C20 N7 C44 C16 -88.6(5) . . . . ?
C20 N7 C44 C17 -48.2(9) . . . . ?
C9 C8 C7 C6 -178.8(6) . . . . ?
C41 C40 C39 N5 -120.5(8) . . . . ?
C41 C40 C39 C35 -109.0(16) . . . . ?
C41 C40 C39 C42 -1.3(13) . . . . ?
C41 C40 C42 C39 178(3) . . . . ?
C41 C39 C42 C40 -2(2) . . . . ?
C34 N5 C35 C33 -45.2(4) . . . . ?
C34 N5 C35 C39 152.4(5) . . . . ?
C34 N5 C40 C41 23.5(12) . . . . ?
C34 N5 C40 C39 -50.2(10) . . . . ?
C34 N5 C40 C42 -1.1(9) . . . . ?
C34 N5 C39 C41 94.5(7) . . . . ?
C34 N5 C39 C35 -25.0(5) . . . . ?
C34 N5 C39 C40 148.1(6) . . . . ?
C34 N5 C39 C42 60.1(10) . . . . ?
C34 N5 C37 C36 0.7(7) . . . . ?
C34 N5 C37 C38 68.0(14) . . . . ?
C34 N5 C37 C43 67.8(12) . . . . ?
C34 N5 C36 C37 -179.2(8) . . . . ?
C34 N5 C36 C38 144.7(12) . . . . ?
C34 N5 C36 C43 126.5(10) . . . . ?
C34 C33 C35 N5 47.6(4) . . . . ?
C34 C33 C35 C39 77.6(12) . . . . ?
C34 C35 C39 N5 26.4(5) . . . . ?
C34 C35 C39 C41 -73.9(11) . . . . ?
C34 C35 C39 C40 13.4(18) . . . . ?
C34 C35 C39 C42 -91.8(9) . . . . ?
C34 C36 C38 C37 132.1(17) . . . . ?
C34 C36 C38 C43 -15(6) . . . . ?
C34 C36 C43 C37 142.6(11) . . . . ?
C34 C36 C43 C38 170(4) . . . . ?
C35 N5 C34 C33 48.8(5) . . . . ?
C35 N5 C34 C36 -151.1(6) . . . . ?
C35 N5 C40 C41 67.4(9) . . . . ?
C35 N5 C40 C39 -6.3(7) . . . . ?
C35 N5 C40 C42 42.8(7) . . . . ?
C35 N5 C39 C41 119.5(8) . . . . ?
C35 N5 C39 C40 173.1(8) . . . . ?
C35 N5 C39 C42 85.1(9) . . . . ?
C35 N5 C37 C36 46.9(11) . . . . ?
C35 N5 C37 C38 114.1(15) . . . . ?
C35 N5 C37 C43 114.0(13) . . . . ?
C35 N5 C36 C34 25.6(5) . . . . ?
C35 N5 C36 C37 -153.6(6) . . . . ?
C35 N5 C36 C38 170.4(11) . . . . ?
C35 N5 C36 C43 152.1(9) . . . . ?
C35 C33 C34 N5 -46.7(4) . . . . ?
C35 C33 C34 C36 -78.9(13) . . . . ?
C35 C34 C36 N5 -26.2(5) . . . . ?
C35 C34 C36 C37 -24.7(17) . . . . ?
C35 C34 C36 C38 -119.3(18) . . . . ?
C35 C34 C36 C43 -124.9(12) . . . . ?
C35 C39 C42 C41 151(2) . . . . ?
C35 C39 C42 C40 149.2(10) . . . . ?
C40 N5 C34 C33 105.0(7) . . . . ?
C40 N5 C34 C35 56.2(7) . . . . ?
C40 N5 C34 C36 -94.9(7) . . . . ?
C40 N5 C35 C33 166.3(4) . . . . ?
C40 N5 C35 C34 -148.5(4) . . . . ?
C40 N5 C35 C39 3.9(4) . . . . ?
C40 N5 C39 C41 -53.6(8) . . . . ?
C40 N5 C39 C35 -173.1(8) . . . . ?
C40 N5 C39 C42 -88.1(10) . . . . ?
C40 N5 C37 C36 142.1(7) . . . . ?
C40 N5 C37 C38 -150.7(14) . . . . ?
C40 N5 C37 C43 -150.8(12) . . . . ?
C40 N5 C36 C34 137.7(5) . . . . ?
C40 N5 C36 C37 -41.5(7) . . . . ?
C40 N5 C36 C38 -77.6(12) . . . . ?
C40 N5 C36 C43 -95.8(10) . . . . ?
C40 C41 C39 N5 70.1(9) . . . . ?
C40 C41 C39 C35 141.7(12) . . . . ?
C40 C41 C39 C42 178(3) . . . . ?
C40 C41 C42 C39 -1.2(13) . . . . ?
C40 C39 C42 C41 2(2) . . . . ?
C39 N5 C34 C33 76.6(6) . . . . ?
C39 N5 C34 C35 27.9(5) . . . . ?
C39 N5 C34 C36 -123.2(5) . . . . ?
C39 N5 C35 C33 162.4(6) . . . . ?
C39 N5 C35 C34 -152.4(5) . . . . ?
C39 N5 C40 C41 73.7(10) . . . . ?
C39 N5 C40 C42 49.1(8) . . . . ?
C39 N5 C37 C36 125.6(7) . . . . ?
C39 N5 C37 C38 -167.2(14) . . . . ?
C39 N5 C37 C43 -167.3(11) . . . . ?
C39 N5 C36 C34 102.3(6) . . . . ?
C39 N5 C36 C37 -76.9(8) . . . . ?
C39 N5 C36 C38 -113.0(12) . . . . ?
C39 N5 C36 C43 -131.2(10) . . . . ?
C39 C41 C40 N5 -55.7(8) . . . . ?
C39 C41 C40 C42 -2(2) . . . . ?
C39 C41 C42 C40 1.2(13) . . . . ?
C39 C40 C42 C41 -178(3) . . . . ?
C37 N5 C34 C33 -160.7(5) . . . . ?
C37 N5 C34 C35 150.6(5) . . . . ?
C37 N5 C34 C36 -0.5(5) . . . . ?
C37 N5 C35 C33 -103.8(8) . . . . ?
C37 N5 C35 C34 -58.5(9) . . . . ?
C37 N5 C35 C39 93.8(9) . . . . ?
C37 N5 C40 C41 -78.2(9) . . . . ?
C37 N5 C40 C39 -151.9(7) . . . . ?
C37 N5 C40 C42 -102.8(6) . . . . ?
C37 N5 C39 C41 -23.4(8) . . . . ?
C37 N5 C39 C35 -142.9(5) . . . . ?
C37 N5 C39 C40 30.3(8) . . . . ?
C37 N5 C39 C42 -57.8(10) . . . . ?
C37 N5 C36 C34 179.2(8) . . . . ?
C37 N5 C36 C38 -36.1(11) . . . . ?
C37 N5 C36 C43 -54.3(10) . . . . ?
C37 C36 C38 C43 -147(6) . . . . ?
C37 C36 C43 C38 27(5) . . . . ?
C37 C38 C43 C36 -33(4) . . . . ?
C36 N5 C34 C33 -160.1(6) . . . . ?
C36 N5 C34 C35 151.1(6) . . . . ?
C36 N5 C35 C33 -73.4(6) . . . . ?
C36 N5 C35 C34 -28.1(6) . . . . ?
C36 N5 C35 C39 124.2(5) . . . . ?
C36 N5 C40 C41 -52.9(10) . . . . ?
C36 N5 C40 C39 -126.7(7) . . . . ?
C36 N5 C40 C42 -77.5(7) . . . . ?
C36 N5 C39 C41 18.7(10) . . . . ?
C36 N5 C39 C35 -100.8(6) . . . . ?
C36 N5 C39 C40 72.3(9) . . . . ?
C36 N5 C39 C42 -15.7(12) . . . . ?
C36 N5 C37 C38 67.2(14) . . . . ?
C36 N5 C37 C43 67.1(12) . . . . ?
C36 C34 C35 N5 23.0(4) . . . . ?
C36 C34 C35 C33 149.6(6) . . . . ?
C36 C34 C35 C39 -0.2(7) . . . . ?
C36 C37 C38 C43 52(8) . . . . ?
C36 C37 C43 C38 -128(8) . . . . ?
C36 C38 C43 C37 33(4) . . . . ?
C42 C41 C40 N5 -54(2) . . . . ?
C42 C41 C40 C39 2(2) . . . . ?
C42 C41 C39 N5 -107(2) . . . . ?
C42 C41 C39 C35 -36(2) . . . . ?
C42 C41 C39 C40 -178(3) . . . . ?
C42 C40 C39 N5 -119.3(8) . . . . ?
C42 C40 C39 C41 1.3(13) . . . . ?
C42 C40 C39 C35 -107.8(17) . . . . ?
C38 C37 C36 N5 -131.3(14) . . . . ?
C38 C37 C36 C34 -132.7(19) . . . . ?
C38 C37 C36 C43 -11(2) . . . . ?
C38 C37 C43 C36 128(8) . . . . ?
C38 C36 C43 C37 -27(5) . . . . ?
C43 C37 C36 N5 -120.8(9) . . . . ?
C43 C37 C36 C34 -122.2(17) . . . . ?
C43 C37 C36 C38 11(2) . . . . ?
C43 C37 C38 C36 -52(8) . . . . ?
C43 C36 C38 C37 147(6) . . . . ?
C44 N7 C18 C19 -76.1(5) . . . . ?
C44 N7 C17 C16 51.4(9) . . . . ?
C44 N7 C20 C21 -55.7(7) . . . . ?
C44 C16 C17 N7 -42.5(7) . . . . ?

loop_
_smtbx_masks_void_nr
_smtbx_masks_void_average_x
_smtbx_masks_void_average_y
_smtbx_masks_void_average_z
_smtbx_masks_void_volume
_smtbx_masks_void_count_electrons
_smtbx_masks_void_content
1 0.000 0.235 0.250 180.7 52.5 ?
2 0.000 -0.235 0.750 180.7 52.6 ?
3 0.096 0.281 0.734 10.8 0.0 ?
4 0.096 0.719 0.234 10.8 0.0 ?
5 0.404 0.219 0.266 10.8 0.0 ?
6 0.500 0.265 0.750 180.7 52.6 ?
7 0.500 0.735 0.250 180.7 52.5 ?
8 0.404 0.781 0.766 10.8 0.0 ?
9 0.596 0.219 0.234 10.8 0.0 ?
10 0.596 0.781 0.734 10.8 0.0 ?
11 0.904 0.281 0.766 10.8 0.0 ?
12 0.904 0.719 0.266 10.8 0.0 ?
